data_4032531
loop_
_publ_author_name
'Deng, Yu-Hua'
'Chu, Wen-Dao'
'Zhang, Xiang-Zhi'
'Yan, Xu'
'Yu, Ke-Yin'
'Yang, Liang-Liang'
'Huang, Hanmin'
'Fan, Chun-An'

_publ_section_title
;
 Cinchona Alkaloid Catalyzed Enantioselective [4 + 2] Annulation of
 Allenic Esters and in Situ Generated ortho-Quinone Methides: Asymmetric
 Synthesis of Functionalized Chromans.
;
_journal_issue 10
_journal_name_full 'The Journal of organic chemistry'
_journal_page_first 5433
_journal_page_last 5440
_journal_paper_doi 10.1021/acs.joc.7b00370
_journal_volume 82
_journal_year 2017
_chemical_absolute_configuration ad
_chemical_formula_moiety 'C24 H19 Cl O4'
_chemical_formula_sum 'C24 H19 Cl O4'
_chemical_formula_weight 406.84
_chemical_name_systematic
;
 ? 
;
_space_group_crystal_system tetragonal
_space_group_IT_number 96
_space_group_name_Hall 'P 4nw 2abw'
_space_group_name_H-M_alt 'P 43 21 2'
_symmetry_space_group_name_Hall 'P 4nw 2abw'
_symmetry_space_group_name_H-M 'P 43 21 2'
_atom_sites_solution_hydrogens geom
_atom_sites_solution_primary direct
_atom_sites_solution_secondary difmap
_audit_creation_date 2016-02-17
_audit_creation_method
;
Olex2 1.2
(compiled 2014.09.19 svn.r3010 for OlexSys, GUI svn.r4874)
;
_cell_angle_alpha 90.00
_cell_angle_beta 90.00
_cell_angle_gamma 90.00
_cell_formula_units_Z 8
_cell_length_a 8.2642(2)
_cell_length_b 8.2642(2)
_cell_length_c 59.668(4)
_cell_measurement_reflns_used 1883
_cell_measurement_temperature 294.30(10)
_cell_measurement_theta_max 25.4100
_cell_measurement_theta_min 3.6830
_cell_volume 4075.1(3)
_computing_cell_refinement
'CrysAlisPro, Agilent Technologies, Version 1.171.36.32 (release 02-08-2013 CrysAlis171 .NET) (compiled Aug 2 2013,16:46:58)'
_computing_data_collection
'CrysAlisPro, Agilent Technologies, Version 1.171.36.32 (release 02-08-2013 CrysAlis171 .NET) (compiled Aug 2 2013,16:46:58)'
_computing_data_reduction
'CrysAlisPro, Agilent Technologies, Version 1.171.36.32 (release 02-08-2013 CrysAlis171 .NET) (compiled Aug 2 2013,16:46:58)'
_computing_molecular_graphics 'Olex2 (Dolomanov et al., 2009)'
_computing_publication_material 'Olex2 (Dolomanov et al., 2009)'
_computing_structure_refinement 'ShelXL (Sheldrick, 2008)'
_computing_structure_solution 'ShelXS (Sheldrick, 2008)'
_diffrn_ambient_temperature 294.30(10)
_diffrn_detector_area_resol_mean 16.0733
_diffrn_measured_fraction_theta_full 0.997
_diffrn_measured_fraction_theta_max 0.997
_diffrn_measurement_details
;
#__ type_ start__ end____ width___ exp.time_
  1 omega  -87.00  -62.00   0.5000    8.0000
omega____ theta____ kappa____ phi______ frames
    -      -21.9280 -178.0000    0.0000 50

#__ type_ start__ end____ width___ exp.time_
  2 omega   -8.00   92.00   0.5000    8.0000
omega____ theta____ kappa____ phi______ frames
    -       25.0530   38.0000 -120.0000 200
;
_diffrn_measurement_device_type 'SuperNova, Dual, Cu at zero, Eos'
_diffrn_measurement_method '\w scans'
_diffrn_orient_matrix_UB_11 0.0486322000
_diffrn_orient_matrix_UB_12 -0.0682521000
_diffrn_orient_matrix_UB_13 -0.0025588000
_diffrn_orient_matrix_UB_21 0.0337418000
_diffrn_orient_matrix_UB_22 0.0420582000
_diffrn_orient_matrix_UB_23 -0.0092452000
_diffrn_orient_matrix_UB_31 0.0622017000
_diffrn_orient_matrix_UB_32 0.0305114000
_diffrn_orient_matrix_UB_33 0.0070175000
_diffrn_radiation_monochromator mirror
_diffrn_radiation_type MoK\a
_diffrn_radiation_wavelength 0.71073
_diffrn_reflns_av_R_equivalents 0.0371
_diffrn_reflns_av_unetI/netI 0.0539
_diffrn_reflns_limit_h_max 9
_diffrn_reflns_limit_h_min -6
_diffrn_reflns_limit_k_max 9
_diffrn_reflns_limit_k_min -10
_diffrn_reflns_limit_l_max 26
_diffrn_reflns_limit_l_min -73
_diffrn_reflns_number 7842
_diffrn_reflns_theta_full 25.50
_diffrn_reflns_theta_max 26.02
_diffrn_reflns_theta_min 3.43
_diffrn_source 'SuperNova (Mo) X-ray Source'
_exptl_absorpt_coefficient_mu 0.215
_exptl_absorpt_correction_T_max 1.00000
_exptl_absorpt_correction_T_min 0.75885
_exptl_absorpt_correction_type multi-scan
_exptl_absorpt_process_details
'CrysAlisPro, Agilent Technologies, Version 1.171.36.32 (release 02-08-2013 CrysAlis171 .NET) (compiled Aug 2 2013,16:46:58) Empirical absorption correction using spherical harmonics, implemented in SCALE3 ABSPACK scaling algorithm.'
_exptl_crystal_colour 'clear light colourless'
_exptl_crystal_density_diffrn 1.326
_exptl_crystal_density_method 'not measured'
_exptl_crystal_description block
_exptl_crystal_F_000 1696
_exptl_crystal_size_max 0.36
_exptl_crystal_size_mid 0.34
_exptl_crystal_size_min 0.23
_refine_diff_density_max 0.182
_refine_diff_density_min -0.214
_refine_diff_density_rms 0.043
_refine_ls_abs_structure_details 'Flack H D (1983), Acta Cryst. A39, 876-881'
_refine_ls_abs_structure_Flack -0.08(13)
_refine_ls_extinction_method none
_refine_ls_goodness_of_fit_ref 1.149
_refine_ls_hydrogen_treatment constr
_refine_ls_matrix_type full
_refine_ls_number_parameters 263
_refine_ls_number_reflns 4015
_refine_ls_number_restraints 0
_refine_ls_restrained_S_all 1.149
_refine_ls_R_factor_all 0.0729
_refine_ls_R_factor_gt 0.0565
_refine_ls_shift/su_max 0.000
_refine_ls_shift/su_mean 0.000
_refine_ls_structure_factor_coef Fsqd
_refine_ls_weighting_details 'calc w=1/[\s^2^(Fo^2^)+(0.0465P)^2^+0.2939P] where P=(Fo^2^+2Fc^2^)/3'
_refine_ls_weighting_scheme calc
_refine_ls_wR_factor_gt 0.1252
_refine_ls_wR_factor_ref 0.1365
_reflns_number_gt 3167
_reflns_number_total 4015
_reflns_threshold_expression >2sigma(I)
_cod_data_source_file jo7b00370_si_002.cif
_cod_data_source_block zhuwd1028
_cod_database_code 4032531
_reflns_odcompleteness_completeness 99.40
_reflns_odcompleteness_iscentric 1
_reflns_odcompleteness_theta 26.32
_olex2_refinement_description
;
1. Others
 Fixed Uiso: H2(0.069) H3(0.075) H4(0.074) H5(0.066) H7(0.053) H8A(0.059)
 H8B(0.059) H10(0.06) H14(0.076) H15(0.086) H16(0.087) H17(0.076) H19(0.061)
 H20(0.07) H22(0.07) H23(0.085) H24A(0.157) H24B(0.157) H24C(0.157)
 Fixed X: H2(-0.7156) H3(-0.5153) H4(-0.2779) H5(-0.2448) H7(-0.4048) H8A(-
 0.6102) H8B(-0.6563) H10(-0.8934) H14(-1.2234) H15(-1.0398) H16(-0.8091) H17(-
 0.7655) H19(-0.4444) H20(-0.2741) H22(-0.1767) H23(-0.0041) H24A(-1.4213)
 H24B(-1.3314) H24C(-1.4144)
 Fixed Y: H2(0.0462) H3(0.0232) H4(0.1691) H5(0.3389) H7(0.3393) H8A(0.5265)
 H8B(0.5363) H10(0.2037) H14(0.64) H15(0.6132) H16(0.4577) H17(0.3298)
 H19(0.6561) H20(0.876) H22(0.484) H23(0.7012) H24A(0.5857) H24B(0.7107)
 H24C(0.5584)
 Fixed Z: H2(0.0082) H3(-0.0186) H4(-0.0147) H5(0.0157) H7(0.0631) H8A(0.0709)
 H8B(0.0454) H10(0.0755) H14(0.1569) H15(0.1852) H16(0.1802) H17(0.1459)
 H19(0.0221) H20(0.019) H22(0.0722) H23(0.069) H24A(0.1056) H24B(0.1209)
 H24C(0.1316)
;
_olex2_date_sample_data_collection 1414479138.6
_olex2_submission_special_instructions 'No special instructions were received'

loop_
_space_group_symop_id
_space_group_symop_operation_xyz
1 'x, y, z'
2 '-y+1/2, x+1/2, z+3/4'
3 '-x, -y, z+1/2'
4 'y+1/2, -x+1/2, z+1/4'
5 'x+1/2, -y+1/2, -z+1/4'
6 '-x+1/2, y+1/2, -z+3/4'
7 'y, x, -z'
8 '-y, -x, -z+1/2'

loop_
_atom_site_label
_atom_site_type_symbol
_atom_site_fract_x
_atom_site_fract_y
_atom_site_fract_z
_atom_site_U_iso_or_equiv
_atom_site_adp_type
_atom_site_occupancy
_atom_site_calc_flag
_atom_site_refinement_flags_posn
Cl1 Cl 0.00515(14) 0.97290(14) 0.04145(2) 0.1041(5) Uani 1 d .
O1 O -0.7237(3) 0.2117(3) 0.04301(4) 0.0611(7) Uani 1 d .
O2 O -0.8016(3) 0.5363(3) 0.09846(4) 0.0694(7) Uani 1 d .
O3 O -0.9450(3) 0.3254(3) 0.11121(3) 0.0531(6) Uani 1 d .
O4 O -1.2089(3) 0.5087(3) 0.11623(4) 0.0707(7) Uani 1 d .
C1 C -0.5983(4) 0.2081(4) 0.02764(5) 0.0479(8) Uani 1 d .
C2 C -0.6204(5) 0.1054(4) 0.00958(5) 0.0575(9) Uani 1 d .
H2 H -0.7156 0.0462 0.0082 0.069 Uiso 1 calc R
C3 C -0.5009(5) 0.0913(4) -0.00635(6) 0.0622(10) Uani 1 d .
H3 H -0.5153 0.0232 -0.0186 0.075 Uiso 1 calc R
C4 C -0.3597(5) 0.1785(4) -0.00405(6) 0.0621(10) Uani 1 d .
H4 H -0.2779 0.1691 -0.0147 0.074 Uiso 1 calc R
C5 C -0.3405(4) 0.2806(4) 0.01423(6) 0.0546(8) Uani 1 d .
H5 H -0.2448 0.3389 0.0157 0.066 Uiso 1 calc R
C6 C -0.4598(4) 0.2978(3) 0.03026(5) 0.0439(7) Uani 1 d .
C7 C -0.4454(4) 0.4055(4) 0.05067(5) 0.0441(7) Uani 1 d .
H7 H -0.4048 0.3393 0.0631 0.053 Uiso 1 calc R
C8 C -0.6154(4) 0.4654(4) 0.05701(5) 0.0488(8) Uani 1 d .
H8A H -0.6102 0.5265 0.0709 0.059 Uiso 1 calc R
H8B H -0.6563 0.5363 0.0454 0.059 Uiso 1 calc R
C9 C -0.7261(4) 0.3252(4) 0.05982(5) 0.0453(7) Uani 1 d .
C10 C -0.8305(4) 0.2968(4) 0.07631(5) 0.0499(8) Uani 1 d .
H10 H -0.8934 0.2037 0.0755 0.060 Uiso 1 calc R
C11 C -0.8521(4) 0.4022(4) 0.09546(5) 0.0470(8) Uani 1 d .
C12 C -0.9693(4) 0.4092(4) 0.13155(5) 0.0487(8) Uani 1 d .
C13 C -1.1084(4) 0.5007(4) 0.13410(5) 0.0510(8) Uani 1 d .
C14 C -1.1315(5) 0.5771(4) 0.15464(6) 0.0630(10) Uani 1 d .
H14 H -1.2234 0.6400 0.1569 0.076 Uiso 1 calc R
C15 C -1.0218(6) 0.5613(5) 0.17155(6) 0.0716(12) Uani 1 d .
H15 H -1.0398 0.6132 0.1852 0.086 Uiso 1 calc R
C16 C -0.8836(6) 0.4686(5) 0.16866(6) 0.0724(12) Uani 1 d .
H16 H -0.8091 0.4577 0.1802 0.087 Uiso 1 calc R
C17 C -0.8578(5) 0.3920(4) 0.14818(6) 0.0637(10) Uani 1 d .
H17 H -0.7655 0.3298 0.1459 0.076 Uiso 1 calc R
C18 C -0.3295(4) 0.5474(4) 0.04758(5) 0.0458(7) Uani 1 d .
C19 C -0.3560(4) 0.6653(4) 0.03164(5) 0.0509(8) Uani 1 d .
H19 H -0.4444 0.6561 0.0221 0.061 Uiso 1 calc R
C20 C -0.2541(4) 0.7963(4) 0.02963(6) 0.0585(9) Uani 1 d .
H20 H -0.2741 0.8760 0.0190 0.070 Uiso 1 calc R
C21 C -0.1234(4) 0.8076(5) 0.04353(6) 0.0603(10) Uani 1 d .
C22 C -0.1966(4) 0.5627(5) 0.06141(6) 0.0587(9) Uani 1 d .
H22 H -0.1767 0.4840 0.0722 0.070 Uiso 1 calc R
C23 C -0.0932(4) 0.6920(5) 0.05956(7) 0.0708(12) Uani 1 d .
H23 H -0.0041 0.7012 0.0690 0.085 Uiso 1 calc R
C24 C -1.3562(6) 0.5983(6) 0.11878(9) 0.1049(17) Uani 1 d .
H24A H -1.4213 0.5857 0.1056 0.157 Uiso 1 calc GR
H24B H -1.3314 0.7107 0.1209 0.157 Uiso 1 calc GR
H24C H -1.4144 0.5584 0.1316 0.157 Uiso 1 calc GR

loop_
_atom_site_aniso_label
_atom_site_aniso_U_11
_atom_site_aniso_U_22
_atom_site_aniso_U_33
_atom_site_aniso_U_23
_atom_site_aniso_U_13
_atom_site_aniso_U_12
Cl1 0.0999(9) 0.0908(8) 0.1216(10) -0.0544(8) 0.0530(8) -0.0633(7)
O1 0.0647(15) 0.0620(14) 0.0565(14) -0.0287(12) 0.0273(12) -0.0299(12)
O2 0.1003(19) 0.0466(13) 0.0614(14) -0.0186(12) 0.0296(14) -0.0283(13)
O3 0.0641(14) 0.0470(12) 0.0481(12) -0.0129(10) 0.0197(11) -0.0126(11)
O4 0.0772(17) 0.0796(18) 0.0552(14) -0.0142(14) -0.0068(14) 0.0147(14)
C1 0.057(2) 0.0462(18) 0.0399(16) -0.0073(14) 0.0152(15) -0.0107(15)
C2 0.074(2) 0.0499(19) 0.0485(18) -0.0146(16) 0.0150(18) -0.0189(17)
C3 0.089(3) 0.0473(19) 0.0502(18) -0.0150(16) 0.022(2) -0.0112(19)
C4 0.078(2) 0.051(2) 0.057(2) -0.0102(18) 0.029(2) -0.0032(18)
C5 0.056(2) 0.0506(19) 0.057(2) -0.0039(16) 0.0149(17) -0.0065(15)
C6 0.0521(18) 0.0376(16) 0.0421(15) 0.0003(14) 0.0118(15) -0.0065(13)
C7 0.0510(17) 0.0432(16) 0.0380(15) -0.0019(14) 0.0017(14) -0.0091(14)
C8 0.0518(18) 0.0473(17) 0.0473(17) -0.0130(15) 0.0111(15) -0.0127(14)
C9 0.0503(18) 0.0420(16) 0.0436(16) -0.0139(14) 0.0074(15) -0.0119(14)
C10 0.0523(19) 0.0469(18) 0.0505(18) -0.0125(15) 0.0108(16) -0.0174(15)
C11 0.0497(18) 0.0468(18) 0.0446(16) -0.0090(15) 0.0105(15) -0.0082(15)
C12 0.064(2) 0.0455(17) 0.0365(15) -0.0050(14) 0.0081(16) -0.0076(16)
C13 0.066(2) 0.0471(19) 0.0399(15) -0.0057(15) 0.0072(16) -0.0052(17)
C14 0.085(3) 0.055(2) 0.0485(18) -0.0130(17) 0.009(2) 0.005(2)
C15 0.118(4) 0.055(2) 0.0414(17) -0.0086(17) 0.003(2) -0.010(2)
C16 0.106(3) 0.063(2) 0.0475(19) -0.0013(19) -0.020(2) -0.011(2)
C17 0.073(3) 0.051(2) 0.068(2) -0.0007(19) -0.004(2) -0.0007(18)
C18 0.0486(18) 0.0533(18) 0.0355(14) -0.0080(14) 0.0044(14) -0.0087(15)
C19 0.0549(19) 0.0536(19) 0.0444(17) 0.0014(16) -0.0015(16) -0.0159(15)
C20 0.074(2) 0.0457(18) 0.0554(19) -0.0048(17) 0.0177(19) -0.0165(17)
C21 0.059(2) 0.064(2) 0.057(2) -0.0272(19) 0.0244(19) -0.0308(18)
C22 0.0497(19) 0.074(2) 0.0522(19) -0.0016(19) -0.0039(17) -0.0053(18)
C23 0.047(2) 0.096(3) 0.069(2) -0.029(3) 0.0014(19) -0.025(2)
C24 0.098(4) 0.112(4) 0.104(4) -0.027(3) -0.018(3) 0.040(3)

loop_
_atom_type_symbol
_atom_type_description
_atom_type_scat_dispersion_real
_atom_type_scat_dispersion_imag
_atom_type_scat_source
C C 0.0033 0.0016 'International Tables Vol C Tables 4.2.6.8 and 6.1.1.4'
H H 0.0000 0.0000 'International Tables Vol C Tables 4.2.6.8 and 6.1.1.4'
Cl Cl 0.1484 0.1585 'International Tables Vol C Tables 4.2.6.8 and 6.1.1.4'
O O 0.0106 0.0060 'International Tables Vol C Tables 4.2.6.8 and 6.1.1.4'

loop_
_geom_angle_atom_site_label_1
_geom_angle_atom_site_label_2
_geom_angle_atom_site_label_3
_geom_angle
C9 O1 C1 120.6(2)
C11 O3 C12 116.3(2)
C13 O4 C24 117.6(3)
C2 C1 O1 115.5(3)
C6 C1 O1 122.5(3)
C6 C1 C2 122.0(3)
C1 C2 H2 120.2
C3 C2 C1 119.7(3)
C3 C2 H2 120.2
C2 C3 H3 120.2
C2 C3 C4 119.6(3)
C4 C3 H3 120.2
C3 C4 H4 120.2
C3 C4 C5 119.5(3)
C5 C4 H4 120.2
C4 C5 H5 119.2
C6 C5 C4 121.7(3)
C6 C5 H5 119.2
C1 C6 C5 117.4(3)
C1 C6 C7 118.4(3)
C5 C6 C7 124.2(3)
C6 C7 H7 107.8
C6 C7 C8 108.4(3)
C6 C7 C18 113.8(2)
C8 C7 H7 107.8
C18 C7 H7 107.8
C18 C7 C8 110.9(3)
C7 C8 H8A 109.7
C7 C8 H8B 109.7
H8A C8 H8B 108.2
C9 C8 C7 109.9(2)
C9 C8 H8A 109.7
C9 C8 H8B 109.7
O1 C9 C8 116.2(2)
C10 C9 O1 115.4(3)
C10 C9 C8 128.4(3)
C9 C10 H10 118.0
C9 C10 C11 123.9(3)
C11 C10 H10 118.0
O2 C11 O3 121.4(3)
O2 C11 C10 129.1(3)
O3 C11 C10 109.4(2)
C13 C12 O3 118.7(3)
C17 C12 O3 118.6(3)
C17 C12 C13 122.6(3)
O4 C13 C12 116.7(3)
O4 C13 C14 126.0(3)
C12 C13 C14 117.3(3)
C13 C14 H14 119.4
C15 C14 C13 121.2(4)
C15 C14 H14 119.4
C14 C15 H15 119.7
C14 C15 C16 120.6(3)
C16 C15 H15 119.7
C15 C16 H16 120.4
C15 C16 C17 119.1(4)
C17 C16 H16 120.4
C12 C17 C16 119.2(4)
C12 C17 H17 120.4
C16 C17 H17 120.4
C19 C18 C7 121.8(3)
C19 C18 C22 118.3(3)
C22 C18 C7 119.9(3)
C18 C19 H19 119.4
C20 C19 C18 121.2(3)
C20 C19 H19 119.4
C19 C20 H20 120.5
C21 C20 C19 119.0(3)
C21 C20 H20 120.5
C20 C21 Cl1 119.7(3)
C20 C21 C23 121.3(3)
C23 C21 Cl1 119.1(3)
C18 C22 H22 119.4
C23 C22 C18 121.3(4)
C23 C22 H22 119.4
C21 C23 H23 120.5
C22 C23 C21 118.9(3)
C22 C23 H23 120.5
O4 C24 H24A 109.5
O4 C24 H24B 109.5
O4 C24 H24C 109.5
H24A C24 H24B 109.5
H24A C24 H24C 109.5
H24B C24 H24C 109.5

loop_
_geom_bond_atom_site_label_1
_geom_bond_atom_site_label_2
_geom_bond_distance
Cl1 C21 1.735(3)
O1 C1 1.384(3)
O1 C9 1.373(3)
O2 C11 1.198(4)
O3 C11 1.369(3)
O3 C12 1.411(3)
O4 C13 1.353(4)
O4 C24 1.433(5)
C1 C2 1.384(4)
C1 C6 1.372(4)
C2 H2 0.9300
C2 C3 1.375(4)
C3 H3 0.9300
C3 C4 1.379(5)
C4 H4 0.9300
C4 C5 1.387(5)
C5 H5 0.9300
C5 C6 1.381(4)
C6 C7 1.513(4)
C7 H7 0.9800
C7 C8 1.537(4)
C7 C18 1.525(4)
C8 H8A 0.9700
C8 H8B 0.9700
C8 C9 1.486(4)
C9 C10 1.329(4)
C10 H10 0.9300
C10 C11 1.448(4)
C12 C13 1.385(5)
C12 C17 1.362(5)
C13 C14 1.392(4)
C14 H14 0.9300
C14 C15 1.362(5)
C15 H15 0.9300
C15 C16 1.386(6)
C16 H16 0.9300
C16 C17 1.392(5)
C17 H17 0.9300
C18 C19 1.379(4)
C18 C22 1.380(4)
C19 H19 0.9300
C19 C20 1.377(4)
C20 H20 0.9300
C20 C21 1.365(5)
C21 C23 1.375(6)
C22 H22 0.9300
C22 C23 1.372(5)
C23 H23 0.9300
C24 H24A 0.9600
C24 H24B 0.9600
C24 H24C 0.9600

loop_
_geom_torsion_atom_site_label_1
_geom_torsion_atom_site_label_2
_geom_torsion_atom_site_label_3
_geom_torsion_atom_site_label_4
_geom_torsion
Cl1 C21 C23 C22 178.9(3)
O1 C1 C2 C3 -178.7(3)
O1 C1 C6 C5 177.9(3)
O1 C1 C6 C7 -0.5(5)
O1 C9 C10 C11 -179.6(3)
O3 C12 C13 O4 -2.8(4)
O3 C12 C13 C14 177.8(3)
O3 C12 C17 C16 -177.4(3)
O4 C13 C14 C15 -179.7(4)
C1 O1 C9 C8 15.6(5)
C1 O1 C9 C10 -165.9(3)
C1 C2 C3 C4 0.6(6)
C1 C6 C7 C8 -31.8(4)
C1 C6 C7 C18 -155.6(3)
C2 C1 C6 C5 -0.8(5)
C2 C1 C6 C7 -179.3(3)
C2 C3 C4 C5 -0.5(6)
C3 C4 C5 C6 -0.2(5)
C4 C5 C6 C1 0.9(5)
C4 C5 C6 C7 179.3(3)
C5 C6 C7 C8 149.9(3)
C5 C6 C7 C18 26.0(5)
C6 C1 C2 C3 0.1(5)
C6 C7 C8 C9 54.1(3)
C6 C7 C18 C19 62.0(4)
C6 C7 C18 C22 -120.0(3)
C7 C8 C9 O1 -48.2(4)
C7 C8 C9 C10 133.5(4)
C7 C18 C19 C20 177.3(3)
C7 C18 C22 C23 -177.7(3)
C8 C7 C18 C19 -60.5(4)
C8 C7 C18 C22 117.5(3)
C8 C9 C10 C11 -1.3(6)
C9 O1 C1 C2 -170.7(3)
C9 O1 C1 C6 10.4(5)
C9 C10 C11 O2 11.1(6)
C9 C10 C11 O3 -168.9(3)
C11 O3 C12 C13 95.5(4)
C11 O3 C12 C17 -86.9(4)
C12 O3 C11 O2 -3.6(5)
C12 O3 C11 C10 176.4(3)
C12 C13 C14 C15 -0.4(5)
C13 C12 C17 C16 0.1(5)
C13 C14 C15 C16 0.2(6)
C14 C15 C16 C17 0.2(6)
C15 C16 C17 C12 -0.4(6)
C17 C12 C13 O4 179.6(3)
C17 C12 C13 C14 0.2(5)
C18 C7 C8 C9 179.7(3)
C18 C19 C20 C21 0.9(5)
C18 C22 C23 C21 -0.1(6)
C19 C18 C22 C23 0.3(5)
C19 C20 C21 Cl1 -179.3(3)
C19 C20 C21 C23 -0.8(5)
C20 C21 C23 C22 0.4(5)
C22 C18 C19 C20 -0.7(5)
C24 O4 C13 C12 177.9(4)
C24 O4 C13 C14 -2.7(6)
